data_2212737
loop_
_publ_author_name
'Ghulam Qadeer'
'Nasim Hasan Rama'
'Muhammad Zareef'
'Wai-Yeung Wong'

_publ_section_title
;
 3,5-Difluorobenzohydrazide
;
_journal_coeditor_code XU2198
_journal_issue 3
_journal_name_full 'Acta Crystallographica Section E'
_journal_page_first o1176
_journal_page_last o1177
_journal_paper_doi 10.1107/S1600536807005053
_journal_volume 63
_journal_year 2007
_chemical_formula_iupac 'C7 H6 F2 N2 O'
_chemical_formula_moiety 'C7 H6 F2 N2 O'
_chemical_formula_sum 'C7 H6 F2 N2 O'
_chemical_formula_weight 172.14
_chemical_melting_point 374.0(10)
_chemical_name_systematic
;
3,5-Difluorobenzohydrazide
;
_space_group_IT_number 19
_symmetry_cell_setting orthorhombic
_symmetry_space_group_name_Hall 'P 2ac 2ab'
_symmetry_space_group_name_H-M 'P 21 21 21'
_atom_sites_solution_hydrogens geom
_atom_sites_solution_primary direct
_atom_sites_solution_secondary difmap
_audit_creation_method SHELXL97
_cell_angle_alpha 90.00
_cell_angle_beta 90.00
_cell_angle_gamma 90.00
_cell_formula_units_Z 4
_cell_length_a 3.8635(4)
_cell_length_b 6.4199(6)
_cell_length_c 29.589(3)
_cell_measurement_reflns_used 1876
_cell_measurement_temperature 293(2)
_cell_measurement_theta_max 24.9
_cell_measurement_theta_min 2.4
_cell_volume 733.90(13)
_computing_cell_refinement 'SAINT (Bruker, 1999)'
_computing_data_collection 'SMART (Bruker, 1998)'
_computing_data_reduction SAINT
_computing_molecular_graphics 'SHELXTL (Bruker, 1999)'
_computing_publication_material
;
SHELXTL, PARST (Nardelli, 1995) and PLATON (Spek, 2003)
;
_computing_structure_refinement 'SHELXL97 (Sheldrick, 1997)'
_computing_structure_solution 'SHELXS97 (Sheldrick, 1997)'
_diffrn_ambient_temperature 293(2)
_diffrn_measured_fraction_theta_full 0.98
_diffrn_measured_fraction_theta_max 0.98
_diffrn_measurement_device_type 'Bruker SMART CCD area-detector'
_diffrn_measurement_method '\w and \f'
_diffrn_radiation_monochromator graphite
_diffrn_radiation_source 'fine-focus sealed tube'
_diffrn_radiation_type MoK\a
_diffrn_radiation_wavelength 0.71073
_diffrn_reflns_av_R_equivalents 0.019
_diffrn_reflns_av_sigmaI/netI 0.013
_diffrn_reflns_limit_h_max 5
_diffrn_reflns_limit_h_min -4
_diffrn_reflns_limit_k_max 7
_diffrn_reflns_limit_k_min -8
_diffrn_reflns_limit_l_max 30
_diffrn_reflns_limit_l_min -39
_diffrn_reflns_number 4271
_diffrn_reflns_theta_full 27.8
_diffrn_reflns_theta_max 27.8
_diffrn_reflns_theta_min 2.7
_diffrn_standards_number 0
_exptl_absorpt_coefficient_mu 0.141
_exptl_absorpt_correction_T_max 0.960
_exptl_absorpt_correction_T_min 0.870
_exptl_absorpt_correction_type multi-scan
_exptl_absorpt_process_details '(SADABS; Sheldrick, 1996)'
_exptl_crystal_colour 'pale yellow'
_exptl_crystal_density_diffrn 1.558
_exptl_crystal_density_method 'not measured'
_exptl_crystal_description block
_exptl_crystal_F_000 352
_exptl_crystal_size_max 0.42
_exptl_crystal_size_mid 0.30
_exptl_crystal_size_min 0.26
_refine_diff_density_max 0.22
_refine_diff_density_min -0.12
_refine_ls_extinction_coef 0.099(9)
_refine_ls_extinction_expression Fc^*^=kFc[1+0.001xFc^2^\l^3^/sin(2\q)]^-1/4^
_refine_ls_extinction_method 'SHELXL97 (Sheldrick, 1997)'
_refine_ls_goodness_of_fit_ref 1.076
_refine_ls_hydrogen_treatment mixed
_refine_ls_matrix_type full
_refine_ls_number_parameters 122
_refine_ls_number_reflns 1058
_refine_ls_number_restraints 0
_refine_ls_restrained_S_all 1.076
_refine_ls_R_factor_all 0.0317
_refine_ls_R_factor_gt 0.0306
_refine_ls_shift/su_max 0.003
_refine_ls_shift/su_mean 0.001
_refine_ls_structure_factor_coef Fsqd
_refine_ls_weighting_details 'calc w = 1/[\s^2^(Fo^2^)+(0.0418P)^2^+0.1392P] where P=(Fo^2^+2Fc^2^)/3'
_refine_ls_weighting_scheme calc
_refine_ls_wR_factor_gt 0.0832
_refine_ls_wR_factor_ref 0.0843
_reflns_number_gt 1020
_reflns_number_total 1058
_reflns_threshold_expression I>2\s(I)
_cod_data_source_file xu2198.cif
_cod_data_source_block I
_cod_depositor_comments
;
The following automatic conversions were performed:
'_symmetry_cell_setting' value 'Orthorhombic' changed to 'orthorhombic'
according to '/home/saulius/struct/CIF-dictionaries/cif_core.dic'
dictionary named 'cif_core.dic' version 2.4.1 from 2010-06-29.

Automatic conversion script
Id: cif_fix_enum 1527 2010-12-29 10:47:43Z saulius 

The following automatic conversions were performed:

'_symmetry_cell_setting' value 'Orthorhombic' changed to
'orthorhombic' according to
/home/saulius/struct/CIF-dictionaries/cif_core.dic dictionary named
'cif_core.dic' version 2.4.1 from 2010-06-29.

Automatic conversion script
Id: cif_fix_values 1715 2011-07-08 13:25:40Z adriana 
;
_cod_original_cell_volume 733.89(13)
_cod_database_code 2212737
_cod_database_fobs_code 2212737

loop_
_symmetry_equiv_pos_as_xyz
'x, y, z'
'-x+1/2, -y, z+1/2'
'-x, y+1/2, -z+1/2'
'x+1/2, -y+1/2, -z'

loop_
_atom_site_type_symbol
_atom_site_label
_atom_site_fract_x
_atom_site_fract_y
_atom_site_fract_z
_atom_site_U_iso_or_equiv
_atom_site_adp_type
_atom_site_calc_flag
_atom_site_refinement_flags
_atom_site_occupancy
C C1 0.2528(5) 0.8149(3) 0.11711(6) 0.0431(4) Uani d . 1
H H1A 0.2271 0.7183 0.0939 0.052 Uiso calc R 1
C C2 0.1401(6) 0.7711(3) 0.16032(6) 0.0507(5) Uani d . 1
C C3 0.1734(6) 0.9065(4) 0.19566(6) 0.0550(5) Uani d . 1
H H3A 0.0972 0.8728 0.2246 0.066 Uiso calc R 1
C C4 0.3250(6) 1.0946(3) 0.18635(5) 0.0525(5) Uani d . 1
C C5 0.4425(5) 1.1510(3) 0.14398(5) 0.0439(4) Uani d . 1
H H5A 0.5426 1.2807 0.1390 0.053 Uiso calc R 1
C C6 0.4067(4) 1.0083(2) 0.10916(5) 0.0343(3) Uani d . 1
C C7 0.5485(4) 1.0718(2) 0.06401(5) 0.0326(3) Uani d . 1
F F1 -0.0144(5) 0.5854(2) 0.16783(5) 0.0804(5) Uani d . 1
F F2 0.3686(5) 1.2326(3) 0.22051(4) 0.0876(6) Uani d . 1
H H1 0.421(6) 0.812(3) 0.0328(6) 0.043(5) Uiso d . 1
H H2 0.536(7) 1.061(3) -0.0284(7) 0.061(7) Uiso d . 1
H H3 0.852(6) 1.049(3) -0.0068(7) 0.051(6) Uiso d . 1
N N1 0.5219(4) 0.9346(2) 0.03017(4) 0.0379(3) Uani d . 1
N N2 0.6791(4) 0.9718(2) -0.01230(4) 0.0378(3) Uani d . 1
O O1 0.6892(4) 1.24194(18) 0.05868(4) 0.0464(3) Uani d . 1

loop_
_atom_site_aniso_label
_atom_site_aniso_U_11
_atom_site_aniso_U_22
_atom_site_aniso_U_33
_atom_site_aniso_U_12
_atom_site_aniso_U_13
_atom_site_aniso_U_23
C1 0.0501(10) 0.0408(8) 0.0386(7) -0.0019(8) 0.0011(8) 0.0041(6)
C2 0.0512(11) 0.0494(9) 0.0514(10) 0.0010(10) 0.0062(8) 0.0157(8)
C3 0.0521(11) 0.0766(13) 0.0362(8) 0.0093(12) 0.0062(8) 0.0132(8)
C4 0.0546(11) 0.0681(12) 0.0347(8) 0.0052(11) -0.0004(8) -0.0079(8)
C5 0.0465(9) 0.0462(9) 0.0390(8) -0.0003(9) -0.0005(8) -0.0028(7)
C6 0.0339(7) 0.0372(7) 0.0317(7) 0.0024(7) -0.0019(6) 0.0031(6)
C7 0.0340(7) 0.0311(7) 0.0327(7) 0.0008(7) -0.0031(6) 0.0031(5)
F1 0.1017(12) 0.0636(8) 0.0760(8) -0.0179(9) 0.0210(9) 0.0237(6)
F2 0.1137(13) 0.1062(11) 0.0429(6) -0.0131(13) 0.0076(8) -0.0274(7)
N1 0.0484(8) 0.0325(6) 0.0329(6) -0.0046(7) 0.0035(6) 0.0014(5)
N2 0.0459(8) 0.0355(6) 0.0321(6) 0.0037(7) 0.0036(6) 0.0031(5)
O1 0.0599(8) 0.0373(6) 0.0421(6) -0.0122(7) 0.0025(6) 0.0011(5)

loop_
_atom_type_symbol
_atom_type_description
_atom_type_scat_dispersion_real
_atom_type_scat_dispersion_imag
_atom_type_scat_source
C C 0.0033 0.0000 'International Tables Vol C Tables 4.2.6.8 and 6.1.1.4'
H H 0.0000 0.0000 'International Tables Vol C Tables 4.2.6.8 and 6.1.1.4'
N N 0.0061 0.0000 'International Tables Vol C Tables 4.2.6.8 and 6.1.1.4'
O O 0.0106 0.0000 'International Tables Vol C Tables 4.2.6.8 and 6.1.1.4'
F F 0.0171 0.0000 'International Tables Vol C Tables 4.2.6.8 and 6.1.1.4'

loop_
_geom_angle_atom_site_label_1
_geom_angle_atom_site_label_2
_geom_angle_atom_site_label_3
_geom_angle
C2 C1 C6 118.14(16)
C2 C1 H1A 120.9
C6 C1 H1A 120.9
F1 C2 C3 118.51(17)
F1 C2 C1 118.13(18)
C3 C2 C1 123.35(18)
C2 C3 C4 116.58(15)
C2 C3 H3A 121.7
C4 C3 H3A 121.7
F2 C4 C3 118.66(17)
F2 C4 C5 117.72(19)
C3 C4 C5 123.62(17)
C4 C5 C6 117.96(17)
C4 C5 H5A 121.0
C6 C5 H5A 121.0
C5 C6 C1 120.34(14)
C5 C6 C7 116.48(14)
C1 C6 C7 123.16(14)
O1 C7 N1 121.51(14)
O1 C7 C6 121.12(13)
N1 C7 C6 117.36(13)
C7 N1 N2 121.36(13)
C7 N1 H1 123.7(12)
N2 N1 H1 114.8(12)
N1 N2 H2 107.8(14)
N1 N2 H3 105.4(15)
H2 N2 H3 102.2(19)

loop_
_geom_bond_atom_site_label_1
_geom_bond_atom_site_label_2
_geom_bond_distance
C1 C2 1.380(3)
C1 C6 1.396(2)
C1 H1A 0.9300
C2 F1 1.351(2)
C2 C3 1.366(3)
C3 C4 1.370(3)
C3 H3A 0.9300
C4 F2 1.355(2)
C4 C5 1.382(2)
C5 C6 1.385(2)
C5 H5A 0.9300
C6 C7 1.500(2)
C7 O1 1.2304(19)
C7 N1 1.337(2)
N1 N2 1.4162(18)
N1 H1 0.88(2)
N2 H2 0.93(2)
N2 H3 0.85(2)

loop_
_geom_hbond_atom_site_label_D
_geom_hbond_atom_site_label_H
_geom_hbond_atom_site_label_A
_geom_hbond_site_symmetry_A
_geom_hbond_distance_DH
_geom_hbond_distance_HA
_geom_hbond_distance_DA
_geom_hbond_angle_DHA
_geom_hbond_publ_flag
N1 H1 N2 4_465 0.88(2) 2.14(2) 2.9733(19) 158.4(16) y
N2 H2 O1 4_475 0.93(2) 2.05(2) 2.9737(19) 175(2) y
N2 H3 O1 . 0.85(2) 2.38(2) 2.7240(17) 104.6(17) y
N2 H3 O1 4_575 0.85(2) 2.42(2) 3.024(2) 128.8(17) y

loop_
_geom_torsion_atom_site_label_1
_geom_torsion_atom_site_label_2
_geom_torsion_atom_site_label_3
_geom_torsion_atom_site_label_4
_geom_torsion
C6 C1 C2 F1 178.82(17)
C6 C1 C2 C3 -0.4(3)
F1 C2 C3 C4 -178.66(18)
C1 C2 C3 C4 0.6(3)
C2 C3 C4 F2 -178.9(2)
C2 C3 C4 C5 -0.1(3)
F2 C4 C5 C6 178.36(19)
C3 C4 C5 C6 -0.5(3)
C4 C5 C6 C1 0.6(3)
C4 C5 C6 C7 -177.92(18)
C2 C1 C6 C5 -0.2(3)
C2 C1 C6 C7 178.23(17)
C5 C6 C7 O1 0.1(2)
C1 C6 C7 O1 -178.34(16)
C5 C6 C7 N1 178.82(15)
C1 C6 C7 N1 0.3(2)
O1 C7 N1 N2 5.2(2)
C6 C7 N1 N2 -173.47(14)

loop_
_cod_related_entry_id
_cod_related_entry_database
_cod_related_entry_code
1 ChemSpider 2018576
